data_4103117
loop_
_publ_author_name
'Yoshikazu Sasaki'
'Daisuke Kato'
'Dale L. Boger'

_publ_section_title
;
 Asymmetric Total Synthesis of Vindorosine, Vindoline, and Key Vinblastine
 Analogues
;
_journal_name_full 'Journal of the American Chemical Society'
_journal_page_first 13533
_journal_page_last 13544
_journal_paper_doi 10.1021/ja106284s
_journal_volume 132
_journal_year 2010
_chemical_formula_sum 'C31 H37.75 N2 O7'
_chemical_formula_weight 550.38
_chemical_name_systematic
; 
 ? 
;
_space_group_IT_number 19
_symmetry_cell_setting orthorhombic
_symmetry_space_group_name_Hall 'P 2ac 2ab'
_symmetry_space_group_name_H-M 'P 21 21 21'
_atom_sites_solution_hydrogens geom
_atom_sites_solution_primary direct
_atom_sites_solution_secondary difmap
_audit_creation_method SHELXL-97
_cell_angle_alpha 90.00
_cell_angle_beta 90.00
_cell_angle_gamma 90.00
_cell_formula_units_Z 16
_cell_length_a 18.014(4)
_cell_length_b 24.694(5)
_cell_length_c 26.113(5)
_cell_measurement_reflns_used 4887
_cell_measurement_temperature 296(2)
_cell_measurement_theta_max 17.90
_cell_measurement_theta_min 2.39
_cell_volume 11616(4)
_computing_cell_refinement 'Bruker SMART'
_computing_data_collection 'Bruker SMART'
_computing_data_reduction 'Bruker SAINT+'
_computing_molecular_graphics 'Bruker SHELXTL'
_computing_publication_material 'Bruker SHELXTL'
_computing_structure_refinement 'SHELXL-97 (Sheldrick, 1997)'
_computing_structure_solution 'SHELXS-97 (Sheldrick, 1997)'
_diffrn_ambient_temperature 296(2)
_diffrn_measured_fraction_theta_full 0.999
_diffrn_measured_fraction_theta_max 0.999
_diffrn_measurement_device_type 'CCD area detector'
_diffrn_measurement_method 'phi and omega scans'
_diffrn_radiation_monochromator graphite
_diffrn_radiation_source 'fine-focus sealed tube'
_diffrn_radiation_type MoK\a
_diffrn_radiation_wavelength 0.71073
_diffrn_reflns_av_R_equivalents 0.1094
_diffrn_reflns_av_sigmaI/netI 0.0929
_diffrn_reflns_limit_h_max 17
_diffrn_reflns_limit_h_min -18
_diffrn_reflns_limit_k_max 24
_diffrn_reflns_limit_k_min -24
_diffrn_reflns_limit_l_max 26
_diffrn_reflns_limit_l_min -26
_diffrn_reflns_number 58290
_diffrn_reflns_theta_full 20.84
_diffrn_reflns_theta_max 20.84
_diffrn_reflns_theta_min 1.37
_diffrn_standards_decay_% 1
_exptl_absorpt_coefficient_mu 0.089
_exptl_absorpt_correction_T_max 0.9929
_exptl_absorpt_correction_T_min 0.9781
_exptl_absorpt_correction_type multi-scan
_exptl_absorpt_process_details 'SADABS (Sheldrick, 1999)'
_exptl_crystal_colour Colorless
_exptl_crystal_density_diffrn 1.259
_exptl_crystal_density_meas 0
_exptl_crystal_density_method 'not measured'
_exptl_crystal_description Plate-like
_exptl_crystal_F_000 4700
_exptl_crystal_size_max 0.25
_exptl_crystal_size_mid 0.22
_exptl_crystal_size_min 0.08
_refine_diff_density_max 0.355
_refine_diff_density_min -0.302
_refine_diff_density_rms 0.052
_refine_ls_abs_structure_details 'Flack H D (1983), Acta Cryst. A39, 876-881'
_refine_ls_abs_structure_Flack -0.5(19)
_refine_ls_extinction_method none
_refine_ls_goodness_of_fit_ref 0.992
_refine_ls_hydrogen_treatment constr
_refine_ls_matrix_type full
_refine_ls_number_parameters 1349
_refine_ls_number_reflns 12214
_refine_ls_number_restraints 36
_refine_ls_restrained_S_all 0.995
_refine_ls_R_factor_all 0.1520
_refine_ls_R_factor_gt 0.0784
_refine_ls_shift/su_max 0.157
_refine_ls_shift/su_mean 0.021
_refine_ls_structure_factor_coef Fsqd
_refine_ls_weighting_details 'calc w=1/[\s^2^(Fo^2^)+(0.1400P)^2^+0.0000P] where P=(Fo^2^+2Fc^2^)/3'
_refine_ls_weighting_scheme calc
_refine_ls_wR_factor_gt 0.1919
_refine_ls_wR_factor_ref 0.2458
_reflns_number_gt 6715
_reflns_number_total 12214
_reflns_threshold_expression >2sigma(I)
_cod_data_source_file ja106284s_si_002.cif
_cod_data_source_block ysan
_cod_database_code 4103117

loop_
_symmetry_equiv_pos_as_xyz
'x, y, z'
'-x+1/2, -y, z+1/2'
'-x, y+1/2, -z+1/2'
'x+1/2, -y+1/2, -z'

loop_
_atom_site_label
_atom_site_type_symbol
_atom_site_fract_x
_atom_site_fract_y
_atom_site_fract_z
_atom_site_U_iso_or_equiv
_atom_site_adp_type
_atom_site_occupancy
_atom_site_symmetry_multiplicity
_atom_site_calc_flag
_atom_site_refinement_flags
O1A O 0.5924(3) 0.7353(2) 0.77559(19) 0.0603(14) Uani 1 1 d .
H1A H 0.5754 0.7610 0.7917 0.072 Uiso 1 1 calc R
O2A O 0.6779(3) 0.6443(2) 0.8117(2) 0.0778(17) Uani 1 1 d .
O3A O 0.7602(3) 0.7120(3) 0.5831(2) 0.0890(19) Uani 1 1 d .
O4A O 0.7638(3) 0.7644(2) 0.83597(19) 0.0718(16) Uani 1 1 d .
O5A O 0.6491(3) 0.7687(3) 0.8624(2) 0.098(2) Uani 1 1 d .
O6A O 0.6867(4) 0.5551(3) 0.6421(3) 0.141(3) Uani 1 1 d .
O7A O 0.5720(5) 0.5344(4) 0.6741(5) 0.194(5) Uani 1 1 d .
N1A N 0.6981(4) 0.8305(2) 0.7458(3) 0.069(2) Uani 1 1 d .
N2A N 0.7775(3) 0.6843(3) 0.6661(2) 0.0657(19) Uani 1 1 d .
C1A C 0.8946(4) 0.8160(3) 0.7468(3) 0.062(2) Uani 1 1 d .
H1A1 H 0.9288 0.7906 0.7351 0.074 Uiso 1 1 calc R
C2A C 0.9167(5) 0.8637(4) 0.7716(3) 0.085(3) Uani 1 1 d .
H2A H 0.9669 0.8694 0.7782 0.102 Uiso 1 1 calc R
C3A C 0.8667(6) 0.9020(4) 0.7863(3) 0.085(3) Uani 1 1 d .
H3A H 0.8835 0.9335 0.8020 0.102 Uiso 1 1 calc R
C4A C 0.7911(5) 0.8948(3) 0.7785(3) 0.080(3) Uani 1 1 d .
H4A H 0.7572 0.9215 0.7878 0.096 Uiso 1 1 calc R
C5A C 0.7682(5) 0.8480(3) 0.7568(3) 0.058(2) Uani 1 1 d .
C6A C 0.8195(4) 0.8088(3) 0.7405(3) 0.057(2) Uani 1 1 d .
C7A C 0.7771(4) 0.7656(3) 0.7127(3) 0.055(2) Uani 1 1 d .
C8A C 0.6972(4) 0.7728(3) 0.7325(3) 0.056(2) Uani 1 1 d .
H8A H 0.6629 0.7676 0.7037 0.067 Uiso 1 1 calc R
C9A C 0.6711(4) 0.7372(3) 0.7772(3) 0.051(2) Uani 1 1 d .
C10A C 0.6954(4) 0.6773(3) 0.7686(3) 0.060(2) Uani 1 1 d .
H10A H 0.6652 0.6637 0.7402 0.072 Uiso 1 1 calc R
C11A C 0.7766(4) 0.6648(3) 0.7546(3) 0.059(2) Uani 1 1 d .
C12A C 0.8049(4) 0.7060(3) 0.7147(3) 0.056(2) Uani 1 1 d .
H12A H 0.8593 0.7057 0.7145 0.067 Uiso 1 1 calc R
C13A C 0.7707(5) 0.7209(4) 0.6280(3) 0.067(2) Uani 1 1 d .
C14A C 0.7795(4) 0.7752(3) 0.6541(3) 0.062(2) Uani 1 1 d .
H14A H 0.7397 0.7993 0.6439 0.075 Uiso 1 1 calc R
H14B H 0.8264 0.7915 0.6445 0.075 Uiso 1 1 calc R
C15A C 0.7663(5) 0.6257(4) 0.6658(3) 0.079(3) Uani 1 1 d .
H15A H 0.8044 0.6082 0.6448 0.095 Uiso 1 1 calc R
C16A C 0.7777(5) 0.6111(3) 0.7233(3) 0.074(3) Uani 1 1 d .
H16A H 0.7384 0.5872 0.7349 0.089 Uiso 1 1 calc R
H16B H 0.8249 0.5927 0.7280 0.089 Uiso 1 1 calc R
C17A C 0.6308(5) 0.8616(3) 0.7505(3) 0.089(3) Uani 1 1 d .
H17A H 0.6043 0.8504 0.7806 0.107 Uiso 1 1 calc R
H17B H 0.6003 0.8558 0.7209 0.107 Uiso 1 1 calc R
H17C H 0.6429 0.8994 0.7532 0.107 Uiso 1 1 calc R
C18A C 0.6930(5) 0.7575(3) 0.8296(3) 0.063(2) Uani 1 1 d .
C19A C 0.7885(5) 0.7857(4) 0.8843(3) 0.087(3) Uani 1 1 d .
H19A H 0.7491 0.7831 0.9089 0.104 Uiso 1 1 calc R
H19B H 0.8025 0.8229 0.8801 0.104 Uiso 1 1 calc R
H19C H 0.8305 0.7653 0.8961 0.104 Uiso 1 1 calc R
C20A C 0.6024(5) 0.6233(4) 0.8118(4) 0.100(3) Uani 1 1 d .
H20A H 0.5881 0.6122 0.7776 0.120 Uiso 1 1 calc R
H20B H 0.5680 0.6509 0.8234 0.120 Uiso 1 1 calc R
C21A C 0.6014(4) 0.5755(4) 0.8477(3) 0.116(4) Uani 1 1 d D
C22A C 0.6286(6) 0.5264(5) 0.8430(7) 0.390(17) Uiso 1 1 d D
H22A H 0.6572 0.5236 0.8135 0.468 Uiso 1 1 calc R
C23A C 0.6272(9) 0.4797(9) 0.8680(6) 0.47(2) Uiso 1 1 d D
H23A H 0.6509 0.4478 0.8585 0.559 Uiso 1 1 calc R
C24A C 0.5858(8) 0.4874(6) 0.9087(6) 0.210(7) Uiso 1 1 d D
H24A H 0.5789 0.4576 0.9299 0.252 Uiso 1 1 calc R
C25A C 0.5532(10) 0.5320(6) 0.9229(8) 0.295(11) Uiso 1 1 d D
H25A H 0.5263 0.5346 0.9532 0.354 Uiso 1 1 calc R
C26A C 0.5614(8) 0.5752(7) 0.8898(5) 0.217(8) Uiso 1 1 d D
H26A H 0.5363 0.6070 0.8980 0.261 Uiso 1 1 calc R
C27A C 0.8297(5) 0.6592(4) 0.8011(3) 0.082(3) Uani 1 1 d .
H27A H 0.8266 0.6923 0.8210 0.098 Uiso 1 1 calc R
H27B H 0.8114 0.6301 0.8226 0.098 Uiso 1 1 calc R
C28A C 0.9118(5) 0.6482(5) 0.7899(4) 0.113(4) Uani 1 1 d .
H28A H 0.9233 0.6113 0.7981 0.136 Uiso 1 1 calc R
H28B H 0.9420 0.6720 0.8102 0.136 Uiso 1 1 calc R
H28C H 0.9215 0.6546 0.7542 0.136 Uiso 1 1 calc R
C29A C 0.6888(6) 0.6122(4) 0.6451(4) 0.103(3) Uani 1 1 d .
H29A H 0.6506 0.6255 0.6680 0.123 Uiso 1 1 calc R
H29B H 0.6814 0.6282 0.6115 0.123 Uiso 1 1 calc R
C30A C 0.6129(8) 0.5323(6) 0.6328(5) 0.153(6) Uani 1 1 d .
H30A H 0.5887 0.5524 0.6055 0.184 Uiso 1 1 calc R
H30B H 0.6178 0.4950 0.6217 0.184 Uiso 1 1 calc R
C31A C 0.5854(12) 0.4931(6) 0.7077(7) 0.267(11) Uani 1 1 d .
H31A H 0.6141 0.4655 0.6910 0.321 Uiso 1 1 calc R
H31B H 0.5390 0.4780 0.7189 0.321 Uiso 1 1 calc R
H31C H 0.6123 0.5067 0.7367 0.321 Uiso 1 1 calc R
O1B O 0.1656(3) 0.7240(3) 0.4819(2) 0.0812(18) Uani 1 1 d .
H1B H 0.1860 0.7354 0.4560 0.097 Uiso 1 1 calc R
O2B O 0.0704(3) 0.6363(2) 0.4524(2) 0.0769(17) Uani 1 1 d .
O3B O -0.0161(3) 0.7178(2) 0.6683(2) 0.0753(17) Uani 1 1 d .
O4B O 0.0109(3) 0.7774(2) 0.4173(2) 0.0757(17) Uani 1 1 d .
O5B O 0.1136(4) 0.7415(4) 0.3881(2) 0.128(3) Uani 1 1 d .
O6B O -0.0203(5) 0.5503(3) 0.6159(3) 0.138(3) Uani 1 1 d .
O7B O 0.0360(6) 0.5220(3) 0.6902(4) 0.164(4) Uani 1 1 d .
N1B N 0.0780(4) 0.8283(3) 0.5063(3) 0.080(2) Uani 1 1 d .
N2B N -0.0403(3) 0.6932(3) 0.5857(2) 0.0649(19) Uani 1 1 d .
C1B C -0.1210(5) 0.8359(4) 0.5034(3) 0.080(3) Uani 1 1 d .
H1B1 H -0.1600 0.8137 0.5136 0.095 Uiso 1 1 calc R
C2B C -0.1343(6) 0.8846(4) 0.4807(4) 0.098(3) Uani 1 1 d .
H2B H -0.1830 0.8952 0.4743 0.118 Uiso 1 1 calc R
C3B C -0.0762(7) 0.9190(5) 0.4667(4) 0.114(4) Uani 1 1 d .
H3B H -0.0865 0.9516 0.4503 0.137 Uiso 1 1 calc R
C4B C -0.0042(6) 0.9051(4) 0.4769(4) 0.097(3) Uani 1 1 d .
H4B H 0.0345 0.9289 0.4700 0.117 Uiso 1 1 calc R
C5B C 0.0098(5) 0.8539(4) 0.4981(3) 0.072(3) Uani 1 1 d .
C6B C -0.0474(5) 0.8200(4) 0.5112(3) 0.070(3) Uani 1 1 d .
C7B C -0.0145(4) 0.7722(3) 0.5393(3) 0.059(2) Uani 1 1 d .
C8B C 0.0676(4) 0.7724(3) 0.5207(3) 0.065(2) Uani 1 1 d .
H8B H 0.0994 0.7650 0.5504 0.078 Uiso 1 1 calc R
C9B C 0.0886(4) 0.7311(3) 0.4775(3) 0.063(2) Uani 1 1 d .
C10B C 0.0537(5) 0.6757(3) 0.4900(3) 0.067(2) Uani 1 1 d .
H10B H 0.0771 0.6633 0.5218 0.080 Uiso 1 1 calc R
C11B C -0.0309(4) 0.6723(3) 0.4988(3) 0.054(2) Uani 1 1 d .
C12B C -0.0545(4) 0.7174(3) 0.5354(3) 0.063(2) Uani 1 1 d .
H12B H -0.1079 0.7237 0.5316 0.076 Uiso 1 1 calc R
C13B C -0.0231(4) 0.7279(4) 0.6229(3) 0.063(2) Uani 1 1 d .
C14B C -0.0160(5) 0.7824(3) 0.5986(3) 0.066(2) Uani 1 1 d .
H14C H 0.0293 0.8000 0.6096 0.079 Uiso 1 1 calc R
H14D H -0.0579 0.8051 0.6078 0.079 Uiso 1 1 calc R
C15B C -0.0523(5) 0.6358(4) 0.5855(3) 0.077(3) Uani 1 1 d .
H15B H -0.1025 0.6283 0.5981 0.092 Uiso 1 1 calc R
C16B C -0.0477(5) 0.6195(3) 0.5288(3) 0.078(3) Uani 1 1 d .
H16C H -0.0085 0.5932 0.5235 0.093 Uiso 1 1 calc R
H16D H -0.0944 0.6039 0.5175 0.093 Uiso 1 1 calc R
C17B C 0.1478(5) 0.8560(4) 0.5108(4) 0.111(4) Uani 1 1 d .
H17D H 0.1580 0.8752 0.4796 0.133 Uiso 1 1 calc R
H17E H 0.1865 0.8301 0.5171 0.133 Uiso 1 1 calc R
H17F H 0.1455 0.8812 0.5388 0.133 Uiso 1 1 calc R
C18B C 0.0721(5) 0.7501(4) 0.4225(3) 0.073(3) Uani 1 1 d .
C19B C -0.0068(5) 0.8004(4) 0.3671(3) 0.094(3) Uani 1 1 d .
H19D H 0.0299 0.8270 0.3582 0.113 Uiso 1 1 calc R
H19E H -0.0548 0.8172 0.3684 0.113 Uiso 1 1 calc R
H19F H -0.0070 0.7721 0.3419 0.113 Uiso 1 1 calc R
C20B C 0.1401(3) 0.6080(3) 0.4597(3) 0.129(4) Uani 1 1 d .
H20C H 0.1452 0.5969 0.4952 0.155 Uiso 1 1 calc R
H20D H 0.1814 0.6316 0.4512 0.155 Uiso 1 1 calc R
C21B C 0.1398(3) 0.5594(3) 0.4252(3) 0.117(4) Uani 1 1 d R
C22B C 0.1397(3) 0.5075(3) 0.4460(3) 0.135(4) Uiso 1 1 d R
H22B H 0.1376 0.5022 0.4812 0.162 Uiso 1 1 calc R
C23B C 0.1428(7) 0.4632(6) 0.4118(5) 0.158(5) Uiso 1 1 d .
H23C H 0.1456 0.4286 0.4258 0.190 Uiso 1 1 calc R
C24B C 0.1420(7) 0.4675(6) 0.3612(5) 0.141(4) Uiso 1 1 d .
H24B H 0.1412 0.4377 0.3395 0.169 Uiso 1 1 calc R
C25B C 0.1424(10) 0.5175(8) 0.3446(8) 0.229(8) Uiso 1 1 d .
H25B H 0.1413 0.5226 0.3093 0.275 Uiso 1 1 calc R
C26B C 0.1443(9) 0.5636(8) 0.3752(7) 0.200(7) Uiso 1 1 d .
H26B H 0.1487 0.5976 0.3602 0.240 Uiso 1 1 calc R
C27B C -0.0758(5) 0.6738(4) 0.4473(3) 0.078(3) Uani 1 1 d .
H27C H -0.0659 0.7080 0.4304 0.093 Uiso 1 1 calc R
H27D H -0.0571 0.6452 0.4252 0.093 Uiso 1 1 calc R
C28B C -0.1594(5) 0.6672(4) 0.4519(3) 0.099(3) Uani 1 1 d .
H28D H -0.1703 0.6366 0.4734 0.119 Uiso 1 1 calc R
H28E H -0.1804 0.6614 0.4186 0.119 Uiso 1 1 calc R
H28F H -0.1804 0.6993 0.4668 0.119 Uiso 1 1 calc R
C29B C 0.0036(6) 0.6066(4) 0.6197(4) 0.112(4) Uani 1 1 d .
H29C H 0.0539 0.6112 0.6071 0.134 Uiso 1 1 calc R
H29D H 0.0009 0.6196 0.6548 0.134 Uiso 1 1 calc R
C30B C 0.0267(9) 0.5157(5) 0.6374(5) 0.179(7) Uani 1 1 d .
H30C H 0.0747 0.5196 0.6210 0.215 Uiso 1 1 calc R
H30D H 0.0094 0.4792 0.6308 0.215 Uiso 1 1 calc R
C31B C -0.0302(9) 0.5046(7) 0.7165(6) 0.193(7) Uani 1 1 d .
H31D H -0.0714 0.5266 0.7059 0.232 Uiso 1 1 calc R
H31E H -0.0232 0.5083 0.7528 0.232 Uiso 1 1 calc R
H31F H -0.0401 0.4674 0.7083 0.232 Uiso 1 1 calc R
O1C O 0.1716(3) 0.7035(2) 0.97729(19) 0.0709(16) Uani 1 1 d .
H1C H 0.1926 0.7112 0.9504 0.085 Uiso 1 1 calc R
O2C O 0.0739(3) 0.6203(2) 0.9356(2) 0.0749(17) Uani 1 1 d .
O3C O -0.0019(3) 0.6886(2) 1.1613(2) 0.0820(18) Uani 1 1 d .
O4C O 0.0137(3) 0.7529(2) 0.90970(19) 0.0712(16) Uani 1 1 d .
O5C O 0.1295(3) 0.7381(3) 0.8868(2) 0.100(2) Uani 1 1 d .
O6C O 0.1014(4) 0.5859(3) 1.0778(3) 0.130(3) Uani 1 1 d .
O7C O 0.1883(5) 0.5401(3) 1.1236(3) 0.138(3) Uani 1 1 d .
N1C N 0.0804(4) 0.8070(3) 1.0033(3) 0.071(2) Uani 1 1 d .
N2C N -0.0266(3) 0.6650(3) 1.0787(2) 0.0626(19) Uani 1 1 d .
C1C C -0.1174(5) 0.8106(4) 1.0022(3) 0.069(3) Uani 1 1 d .
H1C1 H -0.1556 0.7883 1.0135 0.082 Uiso 1 1 calc R
C2C C -0.1322(5) 0.8612(4) 0.9789(3) 0.085(3) Uani 1 1 d .
H2C H -0.1811 0.8719 0.9736 0.102 Uiso 1 1 calc R
C3C C -0.0750(6) 0.8947(4) 0.9639(4) 0.090(3) Uani 1 1 d .
H3C H -0.0854 0.9272 0.9473 0.108 Uiso 1 1 calc R
C4C C -0.0030(6) 0.8802(4) 0.9733(4) 0.089(3) Uani 1 1 d .
H4C H 0.0353 0.9043 0.9663 0.107 Uiso 1 1 calc R
C5C C 0.0127(5) 0.8297(3) 0.9934(3) 0.064(2) Uani 1 1 d .
C6C C -0.0446(4) 0.7959(3) 1.0076(3) 0.053(2) Uani 1 1 d .
C7C C -0.0116(4) 0.7466(3) 1.0343(3) 0.050(2) Uani 1 1 d .
C8C C 0.0702(4) 0.7501(3) 1.0152(3) 0.059(2) Uani 1 1 d .
H8C H 0.1020 0.7420 1.0446 0.071 Uiso 1 1 calc R
C9C C 0.0939(4) 0.7118(3) 0.9717(3) 0.056(2) Uani 1 1 d .
C10C C 0.0593(4) 0.6552(3) 0.9780(3) 0.058(2) Uani 1 1 d .
H10C H 0.0850 0.6389 1.0073 0.069 Uiso 1 1 calc R
C11C C -0.0251(4) 0.6503(3) 0.9902(3) 0.056(2) Uani 1 1 d .
C12C C -0.0463(4) 0.6910(3) 1.0305(3) 0.054(2) Uani 1 1 d .
H12C H -0.1003 0.6955 1.0297 0.064 Uiso 1 1 calc R
C13C C -0.0112(4) 0.7000(3) 1.1161(3) 0.058(2) Uani 1 1 d .
C14C C -0.0131(4) 0.7567(3) 1.0938(3) 0.063(2) Uani 1 1 d .
H14E H 0.0298 0.7775 1.1047 0.076 Uiso 1 1 calc R
H14F H -0.0579 0.7757 1.1040 0.076 Uiso 1 1 calc R
C15C C -0.0287(5) 0.6064(3) 1.0763(3) 0.069(3) Uani 1 1 d .
H15C H -0.0754 0.5947 1.0921 0.083 Uiso 1 1 calc R
C16C C -0.0356(4) 0.5963(3) 1.0178(3) 0.068(3) Uani 1 1 d .
H16E H 0.0020 0.5707 1.0068 0.082 Uiso 1 1 calc R
H16F H -0.0840 0.5814 1.0099 0.082 Uiso 1 1 calc R
C17C C 0.1497(5) 0.8332(4) 1.0025(5) 0.128(5) Uani 1 1 d .
H17G H 0.1592 0.8469 0.9687 0.154 Uiso 1 1 calc R
H17H H 0.1879 0.8080 1.0118 0.154 Uiso 1 1 calc R
H17I H 0.1493 0.8627 1.0265 0.154 Uiso 1 1 calc R
C18C C 0.0820(5) 0.7337(3) 0.9183(3) 0.064(2) Uani 1 1 d .
C19C C 0.0005(5) 0.7791(4) 0.8607(3) 0.096(3) Uani 1 1 d .
H19G H 0.0370 0.8068 0.8553 0.115 Uiso 1 1 calc R
H19H H -0.0481 0.7951 0.8607 0.115 Uiso 1 1 calc R
H19I H 0.0037 0.7527 0.8338 0.115 Uiso 1 1 calc R
C20C C 0.1454(5) 0.5941(4) 0.9352(4) 0.091(3) Uani 1 1 d .
H20E H 0.1605 0.5856 0.9700 0.109 Uiso 1 1 calc R
H20F H 0.1822 0.6181 0.9204 0.109 Uiso 1 1 calc R
C21C C 0.1402(5) 0.5432(4) 0.9042(3) 0.077(3) Uani 1 1 d .
C22C C 0.1395(7) 0.4944(5) 0.9255(5) 0.130(4) Uiso 1 1 d .
H22C H 0.1416 0.4910 0.9610 0.156 Uiso 1 1 calc R
C23C C 0.1356(7) 0.4490(5) 0.8954(5) 0.136(4) Uiso 1 1 d .
H23D H 0.1311 0.4154 0.9113 0.164 Uiso 1 1 calc R
C24C C 0.1380(7) 0.4506(5) 0.8455(5) 0.134(4) Uiso 1 1 d .
H24C H 0.1402 0.4189 0.8265 0.161 Uiso 1 1 calc R
C25C C 0.1372(7) 0.4992(6) 0.8222(6) 0.159(5) Uiso 1 1 d .
H25C H 0.1342 0.5014 0.7867 0.190 Uiso 1 1 calc R
C26C C 0.1409(6) 0.5468(5) 0.8521(5) 0.132(4) Uiso 1 1 d .
H26C H 0.1438 0.5805 0.8364 0.158 Uiso 1 1 calc R
C27C C -0.0750(4) 0.6521(3) 0.9417(3) 0.069(3) Uani 1 1 d .
H27E H -0.0645 0.6855 0.9235 0.082 Uiso 1 1 calc R
H27F H -0.0606 0.6224 0.9194 0.082 Uiso 1 1 calc R
C28C C -0.1570(5) 0.6488(4) 0.9501(3) 0.090(3) Uani 1 1 d .
H28G H -0.1676 0.6205 0.9742 0.108 Uiso 1 1 calc R
H28H H -0.1813 0.6409 0.9182 0.108 Uiso 1 1 calc R
H28I H -0.1748 0.6827 0.9632 0.108 Uiso 1 1 calc R
C29C C 0.0354(5) 0.5755(4) 1.1035(3) 0.100(3) Uani 1 1 d .
H29E H 0.0393 0.5873 1.1388 0.120 Uiso 1 1 calc R
H29F H 0.0252 0.5369 1.1033 0.120 Uiso 1 1 calc R
C30C C 0.1669(7) 0.5889(6) 1.1087(5) 0.146(5) Uani 1 1 d .
H30E H 0.1912 0.6209 1.1172 0.175 Uiso 1 1 calc R
C31C C 0.2332(8) 0.5128(5) 1.0877(6) 0.181(7) Uani 1 1 d .
H31G H 0.2101 0.5141 1.0546 0.217 Uiso 1 1 calc R
H31H H 0.2391 0.4757 1.0980 0.217 Uiso 1 1 calc R
H31I H 0.2810 0.5299 1.0860 0.217 Uiso 1 1 calc R
O1D O 0.1027(3) 0.7553(3) 0.73532(19) 0.0791(19) Uani 1 1 d .
H1D H 0.0805 0.7389 0.7127 0.095 Uiso 1 1 calc R
O2D O 0.1941(3) 0.8430(2) 0.7005(2) 0.0845(19) Uani 1 1 d .
O3D O 0.2820(3) 0.7615(2) 0.91789(19) 0.0694(17) Uani 1 1 d .
O4D O 0.2578(3) 0.7127(3) 0.6631(2) 0.0809(18) Uani 1 1 d .
O5D O 0.1433(4) 0.7326(3) 0.6411(2) 0.111(3) Uani 1 1 d .
O6D O 0.2461(4) 0.9268(3) 0.8644(3) 0.112(2) Uani 1 1 d .
O7D O 0.1780(6) 0.9532(4) 0.9361(5) 0.192(5) Uani 1 1 d .
N1D N 0.2003(4) 0.6503(3) 0.7540(3) 0.078(2) Uani 1 1 d .
N2D N 0.3033(3) 0.7892(3) 0.8365(2) 0.0581(18) Uani 1 1 d .
C1D C 0.3986(6) 0.6543(4) 0.7508(3) 0.086(3) Uani 1 1 d .
H1D1 H 0.4354 0.6773 0.7631 0.104 Uiso 1 1 calc R
C2D C 0.4157(7) 0.6056(5) 0.7232(4) 0.110(4) Uani 1 1 d .
H2D H 0.4647 0.5970 0.7153 0.132 Uiso 1 1 calc R
C3D C 0.3605(8) 0.5727(5) 0.7090(5) 0.130(5) Uani 1 1 d .
H3D H 0.3734 0.5410 0.6920 0.156 Uiso 1 1 calc R
C4D C 0.2869(7) 0.5818(4) 0.7173(4) 0.102(4) Uani 1 1 d .
H4D H 0.2507 0.5571 0.7075 0.123 Uiso 1 1 calc R
C5D C 0.2694(6) 0.6299(4) 0.7412(3) 0.083(3) Uani 1 1 d .
C6D C 0.3235(5) 0.6649(4) 0.7578(3) 0.072(3) Uani 1 1 d .
C7D C 0.2873(4) 0.7106(3) 0.7876(3) 0.060(2) Uani 1 1 d .
C8D C 0.2072(4) 0.7075(3) 0.7697(3) 0.060(2) Uani 1 1 d .
H8D H 0.1756 0.7126 0.7999 0.072 Uiso 1 1 calc R
C9D C 0.1809(4) 0.7489(4) 0.7283(3) 0.061(2) Uani 1 1 d .
C10D C 0.2135(4) 0.8052(3) 0.7400(3) 0.064(2) Uani 1 1 d .
H10D H 0.1891 0.8178 0.7713 0.077 Uiso 1 1 calc R
C11D C 0.2981(4) 0.8120(3) 0.7489(3) 0.061(2) Uani 1 1 d .
C12D C 0.3236(4) 0.7677(3) 0.7864(3) 0.055(2) Uani 1 1 d .
H12D H 0.3777 0.7639 0.7844 0.066 Uiso 1 1 calc R
C13D C 0.2903(4) 0.7531(3) 0.8730(3) 0.058(2) Uani 1 1 d .
C14D C 0.2915(4) 0.6980(3) 0.8467(3) 0.063(2) Uani 1 1 d .
H14G H 0.2494 0.6763 0.8573 0.075 Uiso 1 1 calc R
H14H H 0.3368 0.6786 0.8548 0.075 Uiso 1 1 calc R
C15D C 0.3062(5) 0.8472(3) 0.8378(3) 0.064(2) Uani 1 1 d .
H15D H 0.3520 0.8589 0.8547 0.077 Uiso 1 1 calc R
C16D C 0.3090(5) 0.8627(3) 0.7810(3) 0.070(3) Uani 1 1 d .
H16G H 0.3566 0.8791 0.7731 0.085 Uiso 1 1 calc R
H16H H 0.2703 0.8888 0.7734 0.085 Uiso 1 1 calc R
C17D C 0.1287(6) 0.6288(4) 0.7380(4) 0.117(4) Uani 1 1 d .
H17J H 0.1153 0.6442 0.7055 0.141 Uiso 1 1 calc R
H17K H 0.0917 0.6381 0.7630 0.141 Uiso 1 1 calc R
H17L H 0.1319 0.5902 0.7349 0.141 Uiso 1 1 calc R
C18D C 0.1919(5) 0.7315(4) 0.6730(3) 0.070(3) Uani 1 1 d .
C19D C 0.2722(5) 0.6929(4) 0.6118(3) 0.091(3) Uani 1 1 d .
H19J H 0.2365 0.6655 0.6032 0.109 Uiso 1 1 calc R
H19K H 0.3213 0.6779 0.6103 0.109 Uiso 1 1 calc R
H19L H 0.2683 0.7223 0.5879 0.109 Uiso 1 1 calc R
C20D C 0.1263(4) 0.8715(3) 0.7078(3) 0.133(4) Uani 1 1 d .
H20G H 0.1224 0.8834 0.7431 0.159 Uiso 1 1 calc R
H20H H 0.0847 0.8478 0.7005 0.159 Uiso 1 1 calc R
C21D C 0.1246(4) 0.9183(3) 0.6736(3) 0.114(4) Uani 1 1 d RD
C22D C 0.0638(4) 0.9264(3) 0.6418(3) 0.196(7) Uiso 1 1 d RD
H22D H 0.0258 0.9009 0.6421 0.235 Uiso 1 1 calc R
C23D C 0.0573(7) 0.9701(4) 0.6101(4) 0.263(10) Uiso 1 1 d D
H23E H 0.0165 0.9756 0.5889 0.316 Uiso 1 1 calc R
C24D C 0.1142(7) 1.0038(6) 0.6122(6) 0.224(8) Uiso 1 1 d D
H24D H 0.1126 1.0338 0.5906 0.269 Uiso 1 1 calc R
C25D C 0.1741(12) 0.9991(9) 0.6424(6) 0.57(3) Uiso 1 1 d D
H25D H 0.2112 1.0253 0.6424 0.687 Uiso 1 1 calc R
C26D C 0.1787(10) 0.9554(6) 0.6725(7) 0.415(19) Uiso 1 1 d D
H26D H 0.2204 0.9507 0.6931 0.498 Uiso 1 1 calc R
C27D C 0.3433(5) 0.8132(4) 0.6990(3) 0.078(3) Uani 1 1 d .
H27G H 0.3210 0.8395 0.6761 0.093 Uiso 1 1 calc R
H27H H 0.3393 0.7780 0.6828 0.093 Uiso 1 1 calc R
C28D C 0.4265(6) 0.8271(4) 0.7051(4) 0.109(4) Uani 1 1 d .
H28J H 0.4318 0.8649 0.7128 0.131 Uiso 1 1 calc R
H28K H 0.4522 0.8190 0.6737 0.131 Uiso 1 1 calc R
H28L H 0.4473 0.8060 0.7324 0.131 Uiso 1 1 calc R
C29D C 0.2394(6) 0.8704(3) 0.8661(4) 0.090(3) Uani 1 1 d .
H29G H 0.1937 0.8591 0.8496 0.108 Uiso 1 1 calc R
H29H H 0.2389 0.8579 0.9013 0.108 Uiso 1 1 calc R
C30D C 0.1845(9) 0.9545(5) 0.8821(6) 0.160(6) Uani 1 1 d .
H30F H 0.1402 0.9387 0.8671 0.192 Uiso 1 1 calc R
H30G H 0.1875 0.9919 0.8709 0.192 Uiso 1 1 calc R
C31D C 0.2387(11) 0.9868(7) 0.9632(7) 0.250(11) Uani 1 1 d .
H31J H 0.2867 0.9730 0.9540 0.301 Uiso 1 1 calc R
H31K H 0.2322 0.9843 0.9996 0.301 Uiso 1 1 calc R
H31L H 0.2349 1.0240 0.9527 0.301 Uiso 1 1 calc R

loop_
_atom_site_aniso_label
_atom_site_aniso_U_11
_atom_site_aniso_U_22
_atom_site_aniso_U_33
_atom_site_aniso_U_23
_atom_site_aniso_U_13
_atom_site_aniso_U_12
O1A 0.045(3) 0.074(4) 0.062(3) -0.011(3) 0.001(3) -0.002(3)
O2A 0.076(4) 0.072(4) 0.085(4) 0.006(3) 0.018(3) -0.012(3)
O3A 0.089(4) 0.128(5) 0.050(4) -0.005(4) -0.005(3) 0.013(4)
O4A 0.057(4) 0.104(4) 0.055(3) -0.009(3) 0.003(3) -0.007(3)
O5A 0.066(4) 0.166(6) 0.061(4) -0.043(4) 0.007(3) -0.001(4)
O6A 0.131(6) 0.115(6) 0.177(7) -0.066(5) 0.026(6) -0.030(5)
O7A 0.127(7) 0.120(7) 0.334(15) 0.032(9) 0.041(8) 0.026(6)
N1A 0.054(4) 0.057(4) 0.095(5) -0.002(4) 0.014(4) 0.012(4)
N2A 0.065(4) 0.075(5) 0.058(4) -0.013(4) 0.007(4) -0.005(4)
C1A 0.059(5) 0.060(5) 0.067(6) 0.008(5) -0.002(4) -0.016(4)
C2A 0.079(6) 0.106(8) 0.071(6) 0.019(6) -0.014(5) -0.039(6)
C3A 0.105(8) 0.069(6) 0.081(7) -0.015(5) -0.007(6) -0.030(6)
C4A 0.108(8) 0.054(6) 0.078(6) 0.001(5) 0.027(6) -0.014(5)
C5A 0.059(5) 0.053(5) 0.063(5) 0.001(4) 0.021(5) -0.010(5)
C6A 0.064(6) 0.067(5) 0.039(5) 0.006(4) 0.005(4) -0.016(5)
C7A 0.052(5) 0.076(6) 0.038(5) 0.001(4) -0.003(4) 0.002(4)
C8A 0.046(5) 0.070(6) 0.051(5) -0.005(4) 0.002(4) 0.001(4)
C9A 0.036(5) 0.077(6) 0.041(5) -0.004(4) 0.002(4) 0.000(4)
C10A 0.065(5) 0.051(5) 0.064(6) -0.007(4) 0.005(5) -0.010(4)
C11A 0.058(5) 0.059(5) 0.061(5) -0.008(4) 0.000(4) 0.001(4)
C12A 0.062(5) 0.058(5) 0.047(5) -0.010(4) -0.007(4) 0.002(4)
C13A 0.067(6) 0.084(6) 0.050(6) -0.005(5) 0.011(5) 0.002(5)
C14A 0.052(5) 0.079(6) 0.057(5) 0.014(5) 0.011(4) 0.002(4)
C15A 0.072(6) 0.090(7) 0.075(6) -0.028(5) 0.022(5) -0.007(5)
C16A 0.078(6) 0.060(5) 0.083(7) -0.022(5) 0.016(5) -0.001(5)
C17A 0.103(7) 0.062(6) 0.102(7) -0.001(5) 0.009(6) 0.020(5)
C18A 0.058(6) 0.078(6) 0.053(6) 0.001(5) 0.007(5) 0.000(5)
C19A 0.082(6) 0.107(7) 0.071(6) -0.011(6) -0.021(5) -0.009(6)
C20A 0.099(8) 0.088(7) 0.113(8) 0.031(6) 0.030(6) -0.010(6)
C21A 0.160(10) 0.075(7) 0.113(8) 0.015(6) 0.061(7) 0.003(7)
C27A 0.074(6) 0.099(7) 0.072(6) 0.021(5) 0.000(5) 0.020(5)
C28A 0.083(7) 0.163(10) 0.093(7) 0.012(7) -0.012(6) 0.028(7)
C29A 0.129(9) 0.086(7) 0.093(7) -0.029(6) -0.016(7) -0.016(7)
C30A 0.150(13) 0.140(12) 0.169(14) -0.010(10) -0.058(11) -0.037(10)
C31A 0.46(3) 0.104(12) 0.235(19) 0.050(13) -0.03(2) 0.006(16)
O1B 0.051(4) 0.127(5) 0.066(4) 0.014(4) 0.005(3) 0.012(3)
O2B 0.071(4) 0.086(4) 0.074(4) -0.012(3) 0.007(3) 0.012(3)
O3B 0.085(4) 0.097(4) 0.043(3) -0.007(3) 0.006(3) -0.007(3)
O4B 0.063(4) 0.103(4) 0.060(4) 0.008(3) 0.001(3) 0.016(3)
O5B 0.084(5) 0.242(9) 0.058(4) -0.005(5) 0.015(4) 0.046(5)
O6B 0.210(8) 0.092(5) 0.112(6) 0.019(4) -0.062(6) -0.019(5)
O7B 0.206(9) 0.083(5) 0.204(10) 0.006(6) -0.086(8) 0.029(6)
N1B 0.065(5) 0.091(6) 0.084(5) 0.000(4) 0.009(4) -0.026(4)
N2B 0.066(4) 0.083(5) 0.046(4) -0.006(4) 0.006(4) -0.011(4)
C1B 0.057(6) 0.083(7) 0.099(7) -0.015(6) -0.012(5) 0.016(5)
C2B 0.080(7) 0.104(8) 0.110(8) -0.014(7) -0.024(6) 0.043(6)
C3B 0.131(10) 0.107(9) 0.104(9) -0.002(7) -0.006(8) 0.038(8)
C4B 0.125(9) 0.064(7) 0.103(8) 0.005(6) 0.036(7) -0.005(6)
C5B 0.063(6) 0.078(7) 0.075(6) -0.005(5) 0.004(5) 0.001(5)
C6B 0.072(6) 0.081(6) 0.056(6) -0.005(5) 0.002(5) -0.007(5)
C7B 0.048(5) 0.082(6) 0.046(5) 0.005(4) 0.003(4) 0.000(5)
C8B 0.067(6) 0.086(6) 0.042(5) 0.004(5) -0.001(4) -0.002(5)
C9B 0.046(5) 0.091(6) 0.053(5) -0.004(5) 0.001(4) 0.003(5)
C10B 0.084(6) 0.061(6) 0.055(5) 0.000(5) 0.005(5) 0.016(5)
C11B 0.052(5) 0.068(5) 0.042(5) -0.006(4) 0.004(4) -0.004(4)
C12B 0.060(5) 0.082(6) 0.047(5) 0.002(5) -0.006(4) 0.001(5)
C13B 0.055(5) 0.097(7) 0.037(5) -0.013(5) 0.006(4) -0.003(5)
C14B 0.056(5) 0.087(6) 0.054(5) -0.014(5) -0.001(4) 0.006(5)
C15B 0.065(6) 0.106(8) 0.060(6) 0.010(5) 0.008(5) -0.020(5)
C16B 0.085(6) 0.088(7) 0.059(6) 0.009(5) 0.001(5) -0.002(5)
C17B 0.084(7) 0.124(9) 0.124(9) 0.003(7) 0.011(7) -0.034(7)
C18B 0.065(6) 0.108(7) 0.045(6) 0.002(5) -0.005(5) -0.013(6)
C19B 0.074(6) 0.143(9) 0.065(6) 0.020(6) -0.009(5) -0.006(6)
C20B 0.116(9) 0.125(9) 0.146(10) -0.031(8) -0.024(8) 0.068(8)
C21B 0.112(8) 0.112(9) 0.125(10) 0.004(8) 0.020(7) 0.048(7)
C27B 0.075(6) 0.100(7) 0.058(6) -0.011(5) -0.007(5) -0.007(5)
C28B 0.086(7) 0.137(9) 0.073(7) -0.011(6) -0.014(6) -0.016(6)
C29B 0.149(10) 0.094(8) 0.092(8) 0.018(6) -0.043(7) -0.003(7)
C30B 0.277(18) 0.127(11) 0.135(12) 0.002(10) -0.072(13) 0.071(11)
C31B 0.186(16) 0.201(17) 0.192(16) 0.008(13) -0.009(14) 0.019(13)
O1C 0.060(4) 0.103(4) 0.050(3) 0.010(3) 0.003(3) 0.012(3)
O2C 0.083(4) 0.082(4) 0.059(4) -0.004(3) 0.008(3) 0.007(3)
O3C 0.080(4) 0.116(5) 0.050(4) 0.001(3) 0.002(3) -0.023(4)
O4C 0.058(4) 0.100(4) 0.056(3) 0.019(3) 0.004(3) 0.004(3)
O5C 0.064(4) 0.181(7) 0.054(4) 0.019(4) 0.002(3) 0.010(4)
O6C 0.112(6) 0.175(7) 0.103(5) 0.050(5) -0.010(5) 0.021(5)
O7C 0.151(7) 0.119(6) 0.144(7) 0.047(6) -0.029(6) -0.002(6)
N1C 0.054(4) 0.073(5) 0.086(5) 0.003(4) 0.008(4) -0.016(4)
N2C 0.066(4) 0.075(5) 0.047(4) -0.002(4) 0.005(4) -0.011(4)
C1C 0.078(6) 0.082(6) 0.046(5) 0.007(5) 0.002(5) -0.014(5)
C2C 0.087(7) 0.090(7) 0.078(7) -0.001(6) -0.013(6) 0.013(6)
C3C 0.115(9) 0.063(6) 0.092(7) 0.017(5) -0.007(7) 0.007(6)
C4C 0.089(8) 0.083(7) 0.096(7) -0.007(6) 0.005(6) -0.028(6)
C5C 0.062(6) 0.064(6) 0.067(6) -0.001(5) 0.008(5) -0.011(5)
C6C 0.048(5) 0.064(5) 0.047(5) -0.007(4) -0.001(4) -0.004(5)
C7C 0.037(4) 0.072(6) 0.042(4) -0.007(4) -0.007(4) -0.006(4)
C8C 0.051(5) 0.080(6) 0.047(5) -0.004(4) -0.001(4) -0.002(4)
C9C 0.035(5) 0.083(6) 0.050(5) -0.007(4) 0.000(4) 0.003(4)
C10C 0.069(6) 0.066(5) 0.039(5) -0.009(4) 0.011(4) -0.013(4)
C11C 0.055(5) 0.064(5) 0.049(5) 0.004(4) -0.004(4) -0.008(4)
C12C 0.057(5) 0.069(6) 0.035(5) -0.006(4) -0.003(4) -0.009(4)
C13C 0.048(5) 0.089(6) 0.036(5) 0.002(5) -0.003(4) -0.007(5)
C14C 0.052(5) 0.084(6) 0.053(5) -0.012(5) -0.008(4) 0.000(5)
C15C 0.066(6) 0.073(6) 0.067(6) 0.012(5) 0.019(5) -0.009(5)
C16C 0.063(6) 0.083(6) 0.059(6) -0.009(5) 0.009(5) 0.007(5)
C17C 0.082(8) 0.098(8) 0.204(13) 0.014(8) 0.023(8) -0.031(6)
C18C 0.047(5) 0.092(6) 0.053(6) 0.001(5) 0.001(5) -0.004(5)
C19C 0.073(7) 0.143(9) 0.073(6) 0.031(6) -0.006(5) 0.002(6)
C20C 0.065(6) 0.096(7) 0.111(8) -0.017(6) 0.025(6) 0.022(6)
C21C 0.097(7) 0.073(6) 0.059(6) -0.006(5) -0.009(5) 0.005(5)
C27C 0.076(6) 0.073(6) 0.057(5) -0.010(4) -0.010(5) -0.022(5)
C28C 0.077(7) 0.118(8) 0.075(6) -0.011(6) -0.029(5) -0.004(6)
C29C 0.069(7) 0.168(10) 0.063(6) 0.034(6) 0.019(5) 0.001(7)
C30C 0.116(10) 0.137(11) 0.186(13) 0.006(10) -0.036(9) -0.036(9)
C31C 0.205(17) 0.154(13) 0.185(17) -0.008(11) -0.001(13) 0.043(12)
O1D 0.054(4) 0.133(5) 0.050(3) -0.011(3) 0.002(3) 0.009(3)
O2D 0.091(4) 0.098(4) 0.065(4) 0.029(3) -0.002(3) 0.026(4)
O3D 0.078(4) 0.092(4) 0.039(3) 0.002(3) -0.007(3) -0.007(3)
O4D 0.059(4) 0.136(5) 0.047(4) -0.013(3) -0.001(3) 0.012(4)
O5D 0.085(5) 0.194(7) 0.055(4) -0.003(4) -0.007(4) 0.027(5)
O6D 0.151(6) 0.063(4) 0.122(6) -0.007(4) 0.048(5) 0.005(4)
O7D 0.248(11) 0.134(8) 0.195(10) 0.020(7) 0.121(9) 0.019(7)
N1D 0.080(5) 0.079(5) 0.075(5) 0.007(4) -0.007(4) -0.015(4)
N2D 0.059(4) 0.075(5) 0.040(4) 0.004(4) -0.005(3) -0.004(4)
C1D 0.089(7) 0.092(7) 0.077(7) 0.016(6) 0.001(6) 0.000(6)
C2D 0.125(9) 0.112(9) 0.093(8) -0.003(7) 0.013(7) 0.040(8)
C3D 0.178(13) 0.100(9) 0.113(10) -0.023(7) 0.004(10) 0.031(10)
C4D 0.138(10) 0.069(7) 0.100(8) -0.019(6) -0.023(8) -0.008(7)
C5D 0.115(8) 0.075(7) 0.059(6) -0.002(5) -0.011(6) -0.028(7)
C6D 0.084(7) 0.071(6) 0.060(6) 0.012(5) 0.007(5) 0.011(6)
C7D 0.061(5) 0.070(6) 0.050(5) 0.006(4) 0.000(4) -0.009(4)
C8D 0.048(5) 0.083(6) 0.049(5) 0.004(5) -0.002(4) -0.005(4)
C9D 0.038(5) 0.103(7) 0.042(5) -0.003(5) -0.002(4) -0.001(5)
C10D 0.074(6) 0.066(6) 0.053(5) 0.016(5) 0.008(5) -0.001(5)
C11D 0.069(6) 0.060(5) 0.056(5) 0.011(5) -0.003(5) -0.001(5)
C12D 0.043(5) 0.060(5) 0.061(5) -0.010(4) -0.007(4) 0.002(4)
C13D 0.042(5) 0.081(6) 0.051(6) -0.005(5) -0.010(4) 0.002(4)
C14D 0.055(5) 0.080(6) 0.053(5) 0.007(5) 0.006(4) -0.009(5)
C15D 0.064(6) 0.074(6) 0.055(5) -0.003(5) -0.006(5) -0.017(5)
C16D 0.095(7) 0.062(6) 0.054(6) -0.003(5) 0.008(5) -0.018(5)
C17D 0.106(8) 0.129(9) 0.117(9) 0.012(7) -0.036(7) -0.053(7)
C18D 0.059(6) 0.101(7) 0.049(6) 0.014(5) 0.002(5) -0.007(5)
C19D 0.090(7) 0.111(7) 0.073(7) -0.020(6) -0.001(6) 0.014(6)
C20D 0.111(9) 0.152(10) 0.136(10) 0.055(9) -0.005(8) 0.055(8)
C21D 0.114(8) 0.102(8) 0.127(9) 0.010(7) -0.050(7) 0.019(7)
C27D 0.080(6) 0.098(7) 0.055(6) 0.006(5) 0.012(5) -0.017(5)
C28D 0.119(9) 0.138(9) 0.071(7) 0.009(6) 0.010(6) -0.004(8)
C29D 0.122(8) 0.071(7) 0.078(7) 0.003(5) 0.030(6) 0.010(6)
C30D 0.214(15) 0.074(8) 0.194(15) 0.011(9) 0.048(13) 0.038(9)
C31D 0.37(3) 0.26(2) 0.120(15) -0.009(14) 0.011(16) -0.03(2)

loop_
_atom_type_symbol
_atom_type_description
_atom_type_scat_dispersion_real
_atom_type_scat_dispersion_imag
_atom_type_scat_source
C C 0.0033 0.0016 'International Tables Vol C Tables 4.2.6.8 and 6.1.1.4'
H H 0.0000 0.0000 'International Tables Vol C Tables 4.2.6.8 and 6.1.1.4'
N N 0.0061 0.0033 'International Tables Vol C Tables 4.2.6.8 and 6.1.1.4'
O O 0.0106 0.0060 'International Tables Vol C Tables 4.2.6.8 and 6.1.1.4'

loop_
_geom_angle_atom_site_label_1
_geom_angle_atom_site_label_2
_geom_angle_atom_site_label_3
_geom_angle
C10A O2A C20A 114.3(6)
C18A O4A C19A 117.8(6)
C29A O6A C30A 114.7(9)
C30A O7A C31A 113.7(13)
C5A N1A C17A 126.3(7)
C5A N1A C8A 111.6(6)
C17A N1A C8A 121.9(7)
C13A N2A C15A 130.4(7)
C13A N2A C12A 115.1(7)
C15A N2A C12A 114.5(6)
C6A C1A C2A 116.3(8)
C3A C2A C1A 121.7(8)
C2A C3A C4A 121.4(8)
C5A C4A C3A 117.9(8)
C4A C5A N1A 129.8(8)
C4A C5A C6A 121.1(8)
N1A C5A C6A 109.0(7)
C1A C6A C5A 121.5(7)
C1A C6A C7A 130.6(8)
C5A C6A C7A 107.6(7)
C6A C7A C8A 103.4(6)
C6A C7A C12A 119.4(6)
C8A C7A C12A 113.6(6)
C6A C7A C14A 110.8(6)
C8A C7A C14A 109.9(6)
C12A C7A C14A 99.7(6)
N1A C8A C9A 112.3(6)
N1A C8A C7A 100.5(6)
C9A C8A C7A 118.3(6)
O1A C9A C18A 107.4(6)
O1A C9A C8A 107.6(6)
C18A C9A C8A 114.8(6)
O1A C9A C10A 104.2(6)
C18A C9A C10A 111.8(6)
C8A C9A C10A 110.3(6)
O2A C10A C11A 106.4(6)
O2A C10A C9A 111.6(6)
C11A C10A C9A 119.5(6)
C10A C11A C12A 110.0(6)
C10A C11A C16A 108.0(6)
C12A C11A C16A 101.7(6)
C10A C11A C27A 114.7(7)
C12A C11A C27A 112.5(6)
C16A C11A C27A 109.0(6)
N2A C12A C11A 103.4(6)
N2A C12A C7A 102.0(6)
C11A C12A C7A 122.7(6)
O3A C13A N2A 127.3(8)
O3A C13A C14A 128.0(8)
N2A C13A C14A 104.7(7)
C13A C14A C7A 107.8(6)
N2A C15A C29A 110.1(7)
N2A C15A C16A 101.9(6)
C29A C15A C16A 114.2(7)
C11A C16A C15A 107.8(7)
O5A C18A O4A 121.8(8)
O5A C18A C9A 123.5(8)
O4A C18A C9A 114.7(7)
O2A C20A C21A 106.9(7)
C22A C21A C26A 106.0(13)
C22A C21A C20A 131.4(12)
C26A C21A C20A 122.1(11)
C21A C22A C23A 138.7(19)
C24A C23A C22A 106(2)
C25A C24A C23A 127(2)
C24A C25A C26A 115.3(19)
C21A C26A C25A 125.9(17)
C28A C27A C11A 117.4(7)
O6A C29A C15A 105.2(8)
O7A C30A O6A 111.0(11)
C10B O2B C20B 115.1(6)
C18B O4B C19B 118.7(6)
C30B O6B C29B 113.4(10)
C30B O7B C31B 109.7(12)
C5B N1B C17B 124.6(8)
C5B N1B C8B 110.9(7)
C17B N1B C8B 123.2(8)
C13B N2B C15B 132.3(7)
C13B N2B C12B 115.6(7)
C15B N2B C12B 111.9(6)
C2B C1B C6B 118.5(9)
C1B C2B C3B 121.2(9)
C4B C3B C2B 120.5(10)
C3B C4B C5B 118.3(10)
N1B C5B C6B 110.4(8)
N1B C5B C4B 128.7(9)
C6B C5B C4B 120.9(9)
C5B C6B C1B 120.4(8)
C5B C6B C7B 107.6(8)
C1B C6B C7B 131.4(8)
C6B C7B C12B 118.2(7)
C6B C7B C8B 102.6(6)
C12B C7B C8B 115.3(7)
C6B C7B C14B 110.3(7)
C12B C7B C14B 101.4(6)
C8B C7B C14B 108.9(6)
N1B C8B C7B 102.0(7)
N1B C8B C9B 113.8(6)
C7B C8B C9B 116.8(6)
O1B C9B C18B 107.8(6)
O1B C9B C10B 106.0(7)
C18B C9B C10B 113.0(7)
O1B C9B C8B 105.1(6)
C18B C9B C8B 115.3(7)
C10B C9B C8B 109.0(6)
O2B C10B C9B 112.0(6)
O2B C10B C11B 106.1(6)
C9B C10B C11B 118.8(6)
C12B C11B C16B 104.0(6)
C12B C11B C10B 109.3(6)
C16B C11B C10B 108.3(6)
C12B C11B C27B 112.1(6)
C16B C11B C27B 110.5(6)
C10B C11B C27B 112.3(6)
N2B C12B C7B 102.6(6)
N2B C12B C11B 102.4(6)
C7B C12B C11B 123.5(6)
O3B C13B N2B 127.0(8)
O3B C13B C14B 126.1(8)
N2B C13B C14B 106.9(7)
C13B C14B C7B 106.0(6)
N2B C15B C29B 111.4(7)
N2B C15B C16B 104.7(7)
C29B C15B C16B 113.9(8)
C11B C16B C15B 106.1(7)
O5B C18B O4B 123.1(8)
O5B C18B C9B 122.0(9)
O4B C18B C9B 114.8(7)
O2B C20B C21B 107.6(4)
C26B C21B C22B 117.4(9)
C26B C21B C20B 122.2(9)
C22B C21B C20B 120.2
C21B C22B C23B 117.9(7)
C24B C23B C22B 124.4(13)
C25B C24B C23B 114.0(16)
C24B C25B C26B 126(2)
C21B C26B C25B 120.4(18)
C28B C27B C11B 116.1(7)
O6B C29B C15B 102.4(8)
O6B C30B O7B 115.0(11)
C10C O2C C20C 116.2(6)
C18C O4C C19C 117.2(6)
C29C O6C C30C 116.4(8)
C30C O7C C31C 114.1(11)
C5C N1C C17C 126.9(8)
C5C N1C C8C 108.9(6)
C17C N1C C8C 124.2(7)
C13C N2C C15C 133.3(7)
C13C N2C C12C 113.4(6)
C15C N2C C12C 113.3(6)
C6C C1C C2C 117.4(8)
C3C C2C C1C 120.7(9)
C4C C3C C2C 120.0(9)
C3C C4C C5C 119.9(9)
N1C C5C C6C 111.7(7)
N1C C5C C4C 128.7(8)
C6C C5C C4C 119.6(8)
C1C C6C C5C 122.0(8)
C1C C6C C7C 129.3(7)
C5C C6C C7C 108.3(7)
C12C C7C C6C 122.3(6)
C12C C7C C8C 114.8(6)
C6C C7C C8C 100.3(6)
C12C C7C C14C 101.6(6)
C6C C7C C14C 108.6(6)
C8C C7C C14C 108.9(6)
N1C C8C C9C 113.7(6)
N1C C8C C7C 104.0(6)
C9C C8C C7C 117.7(6)
O1C C9C C18C 106.6(6)
O1C C9C C10C 104.8(6)
C18C C9C C10C 111.5(6)
O1C C9C C8C 106.7(6)
C18C C9C C8C 114.9(7)
C10C C9C C8C 111.5(6)
O2C C10C C9C 113.1(6)
O2C C10C C11C 106.8(6)
C9C C10C C11C 119.3(6)
C12C C11C C16C 102.8(6)
C12C C11C C27C 113.8(6)
C16C C11C C27C 109.8(6)
C12C C11C C10C 109.7(6)
C16C C11C C10C 106.6(6)
C27C C11C C10C 113.3(6)
N2C C12C C11C 104.3(6)
N2C C12C C7C 104.1(6)
C11C C12C C7C 123.2(6)
O3C C13C N2C 125.7(8)
O3C C13C C14C 125.8(7)
N2C C13C C14C 108.3(7)
C13C C14C C7C 103.4(6)
N2C C15C C29C 116.7(7)
N2C C15C C16C 101.9(6)
C29C C15C C16C 115.5(7)
C11C C16C C15C 108.4(6)
O5C C18C O4C 120.9(7)
O5C C18C C9C 124.6(8)
O4C C18C C9C 114.3(7)
O2C C20C C21C 108.9(7)
C22C C21C C26C 118.6(10)
C22C C21C C20C 122.4(9)
C26C C21C C20C 118.8(9)
C21C C22C C23C 120.1(12)
C24C C23C C22C 123.1(14)
C23C C24C C25C 118.7(14)
C24C C25C C26C 119.4(14)
C21C C26C C25C 119.7(12)
C28C C27C C11C 116.7(7)
O6C C29C C15C 109.0(7)
O7C C30C O6C 110.9(11)
C10D O2D C20D 115.8(6)
C18D O4D C19D 117.9(7)
C29D O6D C30D 114.4(8)
C30D O7D C31D 112.7(12)
C5D N1D C17D 126.5(8)
C5D N1D C8D 109.9(7)
C17D N1D C8D 120.2(8)
C13D N2D C15D 131.3(7)
C13D N2D C12D 116.5(7)
C15D N2D C12D 112.1(6)
C6D C1D C2D 115.6(10)
C3D C2D C1D 119.3(11)
C2D C3D C4D 125.4(12)
C5D C4D C3D 116.0(11)
C4D C5D C6D 121.5(11)
C4D C5D N1D 129.0(10)
C6D C5D N1D 109.4(8)
C1D C6D C5D 122.1(9)
C1D C6D C7D 128.6(9)
C5D C6D C7D 109.0(8)
C6D C7D C8D 102.3(7)
C6D C7D C12D 119.0(7)
C8D C7D C12D 116.0(7)
C6D C7D C14D 109.6(6)
C8D C7D C14D 109.7(6)
C12D C7D C14D 100.4(6)
N1D C8D C7D 102.3(6)
N1D C8D C9D 114.1(6)
C7D C8D C9D 117.9(7)
O1D C9D C18D 106.3(6)
O1D C9D C8D 106.4(6)
C18D C9D C8D 115.7(7)
O1D C9D C10D 104.5(7)
C18D C9D C10D 113.2(7)
C8D C9D C10D 109.7(6)
O2D C10D C11D 106.0(6)
O2D C10D C9D 110.6(6)
C11D C10D C9D 120.2(7)
C16D C11D C10D 107.5(7)
C16D C11D C27D 112.6(7)
C10D C11D C27D 113.3(7)
C16D C11D C12D 101.3(6)
C10D C11D C12D 108.1(6)
C27D C11D C12D 113.2(7)
N2D C12D C11D 103.8(6)
N2D C12D C7D 101.9(6)
C11D C12D C7D 122.2(6)
O3D C13D N2D 127.5(8)
O3D C13D C14D 126.7(8)
N2D C13D C14D 105.8(7)
C13D C14D C7D 105.4(6)
N2D C15D C16D 103.1(6)
N2D C15D C29D 111.1(7)
C16D C15D C29D 113.6(7)
C15D C16D C11D 108.9(6)
O5D C18D O4D 122.1(8)
O5D C18D C9D 123.7(8)
O4D C18D C9D 114.1(7)
O2D C20D C21D 109.2(4)
C26D C21D C22D 117.6(11)
C26D C21D C20D 122.6(11)
C22D C21D C20D 119.7
C23D C22D C21D 122.9(7)
C24D C23D C22D 114.0(14)
C23D C24D C25D 126(2)
C26D C25D C24D 118(2)
C21D C26D C25D 121(2)
C11D C27D C28D 115.6(7)
O6D C29D C15D 107.0(7)
O6D C30D O7D 112.7(12)

loop_
_geom_bond_atom_site_label_1
_geom_bond_atom_site_label_2
_geom_bond_distance
O1A C9A 1.418(8)
O2A C10A 1.425(9)
O2A C20A 1.455(10)
O3A C13A 1.209(9)
O4A C18A 1.296(9)
O4A C19A 1.438(9)
O5A C18A 1.199(9)
O6A C29A 1.410(11)
O6A C30A 1.464(14)
O7A C30A 1.308(15)
O7A C31A 1.366(16)
N1A C5A 1.366(9)
N1A C17A 1.441(10)
N1A C8A 1.466(9)
N2A C13A 1.349(10)
N2A C15A 1.461(10)
N2A C12A 1.465(9)
C1A C6A 1.373(10)
C1A C2A 1.404(11)
C2A C3A 1.359(12)
C3A C4A 1.390(12)
C4A C5A 1.352(11)
C5A C6A 1.405(10)
C6A C7A 1.500(10)
C7A C8A 1.540(10)
C7A C12A 1.555(10)
C7A C14A 1.550(10)
C8A C9A 1.536(10)
C9A C18A 1.510(10)
C9A C10A 1.558(10)
C10A C11A 1.539(10)
C11A C12A 1.543(10)
C11A C16A 1.558(10)
C11A C27A 1.553(11)
C13A C14A 1.510(11)
C15A C29A 1.534(12)
C15A C16A 1.560(11)
C20A C21A 1.506(12)
C21A C22A 1.313(12)
C21A C26A 1.315(12)
C22A C23A 1.325(15)
C23A C24A 1.313(14)
C24A C25A 1.302(13)
C25A C26A 1.381(14)
C27A C28A 1.532(11)
O1B C9B 1.403(8)
O2B C10B 1.416(9)
O2B C20B 1.449(8)
O3B C13B 1.220(9)
O4B C18B 1.301(10)
O4B C19B 1.462(9)
O5B C18B 1.189(9)
O6B C30B 1.328(13)
O6B C29B 1.459(11)
O7B C30B 1.396(14)
O7B C31B 1.442(16)
N1B C5B 1.397(10)
N1B C17B 1.434(10)
N1B C8B 1.444(10)
N2B C13B 1.331(10)
N2B C15B 1.433(10)
N2B C12B 1.466(9)
C1B C2B 1.364(12)
C1B C6B 1.398(11)
C2B C3B 1.396(14)
C3B C4B 1.369(14)
C4B C5B 1.403(12)
C5B C6B 1.370(11)
C6B C7B 1.511(11)
C7B C12B 1.537(11)
C7B C8B 1.556(10)
C7B C14B 1.569(10)
C8B C9B 1.567(10)
C9B C18B 1.538(11)
C9B C10B 1.542(11)
C10B C11B 1.542(11)
C11B C12B 1.525(10)
C11B C16B 1.550(10)
C11B C27B 1.572(10)
C13B C14B 1.493(11)
C15B C29B 1.526(12)
C15B C16B 1.538(11)
C20B C21B 1.5014
C21B C26B 1.313(17)
C21B C22B 1.3900
C22B C23B 1.414(15)
C23B C24B 1.327(16)
C24B C25B 1.31(2)
C25B C26B 1.39(2)
C27B C28B 1.520(11)
O1C C9C 1.422(8)
O2C C10C 1.428(8)
O2C C20C 1.442(9)
O3C C13C 1.226(8)
O4C C18C 1.338(9)
O4C C19C 1.453(9)
O5C C18C 1.191(9)
O6C C29C 1.389(10)
O6C C30C 1.431(14)
O7C C30C 1.324(14)
O7C C31C 1.409(15)
N1C C5C 1.368(10)
N1C C17C 1.406(11)
N1C C8C 1.450(10)
N2C C13C 1.332(9)
N2C C15C 1.449(10)
N2C C12C 1.457(9)
C1C C6C 1.367(10)
C1C C2C 1.415(12)
C2C C3C 1.379(12)
C3C C4C 1.368(12)
C4C C5C 1.383(12)
C5C C6C 1.378(11)
C6C C7C 1.524(10)
C7C C12C 1.511(10)
C7C C8C 1.558(10)
C7C C14C 1.575(9)
C8C C9C 1.538(10)
C9C C18C 1.511(11)
C9C C10C 1.538(10)
C10C C11C 1.558(10)
C11C C12C 1.506(10)
C11C C16C 1.526(10)
C11C C27C 1.555(10)
C13C C14C 1.516(11)
C15C C29C 1.555(12)
C15C C16C 1.551(11)
C20C C21C 1.498(11)
C21C C22C 1.327(13)
C21C C26C 1.363(14)
C22C C23C 1.372(15)
C23C C24C 1.303(15)
C24C C25C 1.345(16)
C25C C26C 1.415(17)
C27C C28C 1.496(11)
O1D C9D 1.429(8)
O2D C10D 1.435(9)
O2D C20D 1.422(8)
O3D C13D 1.200(9)
O4D C18D 1.301(10)
O4D C19D 1.449(9)
O5D C18D 1.209(9)
O6D C29D 1.397(10)
O6D C30D 1.383(14)
O7D C30D 1.416(15)
O7D C31D 1.543(19)
N1D C5D 1.384(12)
N1D C17D 1.457(11)
N1D C8D 1.476(10)
N2D C13D 1.327(10)
N2D C15D 1.434(10)
N2D C12D 1.458(9)
C1D C6D 1.390(12)
C1D C2D 1.436(13)
C2D C3D 1.336(15)
C3D C4D 1.363(15)
C4D C5D 1.377(13)
C5D C6D 1.372(12)
C6D C7D 1.519(11)
C7D C8D 1.520(10)
C7D C12D 1.554(10)
C7D C14D 1.575(10)
C8D C9D 1.560(11)
C9D C18D 1.520(11)
C9D C10D 1.539(11)
C10D C11D 1.550(11)
C11D C16D 1.519(11)
C11D C27D 1.536(11)
C11D C12D 1.538(10)
C13D C14D 1.524(11)
C15D C16D 1.532(10)
C15D C29D 1.523(11)
C20D C21D 1.4609
C21D C26D 1.337(14)
C21D C22D 1.3900
C22D C23D 1.365(12)
C23D C24D 1.322(13)
C24D C25D 1.342(15)
C25D C26D 1.338(15)
C27D C28D 1.547(12)

loop_
_geom_torsion_atom_site_label_1
_geom_torsion_atom_site_label_2
_geom_torsion_atom_site_label_3
_geom_torsion_atom_site_label_4
_geom_torsion
C6A C1A C2A C3A -3.3(12)
C1A C2A C3A C4A 1.5(14)
C2A C3A C4A C5A 1.6(13)
C3A C4A C5A N1A 178.7(8)
C3A C4A C5A C6A -2.9(12)
C17A N1A C5A C4A 6.9(14)
C8A N1A C5A C4A -167.9(8)
C17A N1A C5A C6A -171.7(7)
C8A N1A C5A C6A 13.5(9)
C2A C1A C6A C5A 2.0(11)
C2A C1A C6A C7A 174.7(7)
C4A C5A C6A C1A 1.1(12)
N1A C5A C6A C1A 179.8(7)
C4A C5A C6A C7A -173.1(7)
N1A C5A C6A C7A 5.6(8)
C1A C6A C7A C8A 165.6(8)
C5A C6A C7A C8A -20.9(8)
C1A C6A C7A C12A 38.2(11)
C5A C6A C7A C12A -148.3(7)
C1A C6A C7A C14A -76.7(10)
C5A C6A C7A C14A 96.7(7)
C5A N1A C8A C9A 101.1(7)
C17A N1A C8A C9A -74.0(9)
C5A N1A C8A C7A -25.6(8)
C17A N1A C8A C7A 159.3(7)
C6A C7A C8A N1A 26.8(7)
C12A C7A C8A N1A 157.8(6)
C14A C7A C8A N1A -91.5(7)
C6A C7A C8A C9A -95.7(7)
C12A C7A C8A C9A 35.3(9)
C14A C7A C8A C9A 146.0(7)
N1A C8A C9A O1A 85.8(7)
C7A C8A C9A O1A -157.8(6)
N1A C8A C9A C18A -33.6(9)
C7A C8A C9A C18A 82.7(8)
N1A C8A C9A C10A -161.1(6)
C7A C8A C9A C10A -44.7(9)
C20A O2A C10A C11A -143.2(7)
C20A O2A C10A C9A 84.8(8)
O1A C9A C10A O2A -70.1(7)
C18A C9A C10A O2A 45.6(8)
C8A C9A C10A O2A 174.7(6)
O1A C9A C10A C11A 164.9(6)
C18A C9A C10A C11A -79.3(9)
C8A C9A C10A C11A 49.7(9)
O2A C10A C11A C12A -169.7(6)
C9A C10A C11A C12A -42.4(9)
O2A C10A C11A C16A 80.0(7)
C9A C10A C11A C16A -152.6(7)
O2A C10A C11A C27A -41.8(8)
C9A C10A C11A C27A 85.6(9)
C13A N2A C12A C11A 157.0(6)
C15A N2A C12A C11A -26.7(8)
C13A N2A C12A C7A 28.8(8)
C15A N2A C12A C7A -154.9(6)
C10A C11A C12A N2A -82.4(7)
C16A C11A C12A N2A 31.9(7)
C27A C11A C12A N2A 148.4(6)
C10A C11A C12A C7A 31.6(9)
C16A C11A C12A C7A 145.9(7)
C27A C11A C12A C7A -97.6(8)
C6A C7A C12A N2A -151.8(6)
C8A C7A C12A N2A 85.8(7)
C14A C7A C12A N2A -31.0(7)
C6A C7A C12A C11A 93.5(8)
C8A C7A C12A C11A -28.9(9)
C14A C7A C12A C11A -145.7(7)
C15A N2A C13A O3A -7.6(14)
C12A N2A C13A O3A 168.0(8)
C15A N2A C13A C14A 172.6(7)
C12A N2A C13A C14A -11.8(9)
O3A C13A C14A C7A 169.6(8)
N2A C13A C14A C7A -10.6(8)
C6A C7A C14A C13A 153.1(7)
C8A C7A C14A C13A -93.3(7)
C12A C7A C14A C13A 26.3(7)
C13A N2A C15A C29A -54.3(11)
C12A N2A C15A C29A 130.1(7)
C13A N2A C15A C16A -175.8(8)
C12A N2A C15A C16A 8.6(8)
C10A C11A C16A C15A 87.6(8)
C12A C11A C16A C15A -28.2(8)
C27A C11A C16A C15A -147.2(7)
N2A C15A C16A C11A 13.1(8)
C29A C15A C16A C11A -105.6(8)
C19A O4A C18A O5A 0.4(12)
C19A O4A C18A C9A 177.6(7)
O1A C9A C18A O5A 0.8(11)
C8A C9A C18A O5A 120.4(9)
C10A C9A C18A O5A -113.0(9)
O1A C9A C18A O4A -176.3(6)
C8A C9A C18A O4A -56.7(9)
C10A C9A C18A O4A 69.9(8)
C10A O2A C20A C21A 160.5(7)
O2A C20A C21A C22A -72.9(11)
O2A C20A C21A C26A 116.5(10)
C26A C21A C22A C23A -0.8(7)
C20A C21A C22A C23A -172.6(10)
C21A C22A C23A C24A 0.1(7)
C22A C23A C24A C25A -1.1(17)
C23A C24A C25A C26A 3(2)
C22A C21A C26A C25A 2.6(15)
C20A C21A C26A C25A 175.3(12)
C24A C25A C26A C21A -4(2)
C10A C11A C27A C28A -178.4(8)
C12A C11A C27A C28A -51.7(10)
C16A C11A C27A C28A 60.4(10)
C30A O6A C29A C15A 168.6(9)
N2A C15A C29A O6A 174.8(7)
C16A C15A C29A O6A -71.3(9)
C31A O7A C30A O6A -81.7(16)
C29A O6A C30A O7A -75.1(14)
C6B C1B C2B C3B -2.0(14)
C1B C2B C3B C4B -1.8(16)
C2B C3B C4B C5B 4.8(15)
C17B N1B C5B C6B -161.4(8)
C8B N1B C5B C6B 6.2(10)
C17B N1B C5B C4B 22.4(14)
C8B N1B C5B C4B -170.0(9)
C3B C4B C5B N1B 171.9(9)
C3B C4B C5B C6B -4.0(14)
N1B C5B C6B C1B -176.4(7)
C4B C5B C6B C1B 0.1(13)
N1B C5B C6B C7B 11.0(9)
C4B C5B C6B C7B -172.4(8)
C2B C1B C6B C5B 2.8(13)
C2B C1B C6B C7B 173.3(8)
C5B C6B C7B C12B -150.4(7)
C1B C6B C7B C12B 38.2(12)
C5B C6B C7B C8B -22.3(8)
C1B C6B C7B C8B 166.3(9)
C5B C6B C7B C14B 93.6(8)
C1B C6B C7B C14B -77.8(11)
C5B N1B C8B C7B -19.7(8)
C17B N1B C8B C7B 148.1(8)
C5B N1B C8B C9B 107.1(8)
C17B N1B C8B C9B -85.2(10)
C6B C7B C8B N1B 24.5(7)
C12B C7B C8B N1B 154.5(6)
C14B C7B C8B N1B -92.4(7)
C6B C7B C8B C9B -100.2(8)
C12B C7B C8B C9B 29.7(9)
C14B C7B C8B C9B 142.9(7)
N1B C8B C9B O1B 84.0(8)
C7B C8B C9B O1B -157.5(7)
N1B C8B C9B C18B -34.6(10)
C7B C8B C9B C18B 84.0(9)
N1B C8B C9B C10B -162.8(7)
C7B C8B C9B C10B -44.3(9)
C20B O2B C10B C9B 86.2(8)
C20B O2B C10B C11B -142.7(6)
O1B C9B C10B O2B -67.4(8)
C18B C9B C10B O2B 50.4(9)
C8B C9B C10B O2B 180.0(6)
O1B C9B C10B C11B 168.3(6)
C18B C9B C10B C11B -73.9(9)
C8B C9B C10B C11B 55.6(9)
O2B C10B C11B C12B -174.6(6)
C9B C10B C11B C12B -47.5(9)
O2B C10B C11B C16B 72.7(7)
C9B C10B C11B C16B -160.2(7)
O2B C10B C11B C27B -49.6(8)
C9B C10B C11B C27B 77.5(9)
C13B N2B C12B C7B 21.5(9)
C15B N2B C12B C7B -161.8(6)
C13B N2B C12B C11B 150.5(7)
C15B N2B C12B C11B -32.8(8)
C6B C7B C12B N2B -146.7(7)
C8B C7B C12B N2B 91.4(7)
C14B C7B C12B N2B -26.0(7)
C6B C7B C12B C11B 99.0(9)
C8B C7B C12B C11B -22.9(10)
C14B C7B C12B C11B -140.4(7)
C16B C11B C12B N2B 30.9(8)
C10B C11B C12B N2B -84.6(7)
C27B C11B C12B N2B 150.3(6)
C16B C11B C12B C7B 145.3(7)
C10B C11B C12B C7B 29.9(10)
C27B C11B C12B C7B -95.3(8)
C15B N2B C13B O3B -3.4(14)
C12B N2B C13B O3B 172.5(8)
C15B N2B C13B C14B 178.4(8)
C12B N2B C13B C14B -5.8(9)
O3B C13B C14B C7B 169.4(7)
N2B C13B C14B C7B -12.3(8)
C6B C7B C14B C13B 150.1(7)
C12B C7B C14B C13B 24.1(8)
C8B C7B C14B C13B -98.0(8)
C13B N2B C15B C29B -40.5(12)
C12B N2B C15B C29B 143.6(7)
C13B N2B C15B C16B -164.1(8)
C12B N2B C15B C16B 20.0(9)
C12B C11B C16B C15B -20.1(8)
C10B C11B C16B C15B 96.0(7)
C27B C11B C16B C15B -140.6(7)
N2B C15B C16B C11B 1.1(9)
C29B C15B C16B C11B -120.8(8)
C19B O4B C18B O5B -2.2(13)
C19B O4B C18B C9B 175.7(7)
O1B C9B C18B O5B 22.9(12)
C10B C9B C18B O5B -93.9(10)
C8B C9B C18B O5B 139.9(9)
O1B C9B C18B O4B -155.1(7)
C10B C9B C18B O4B 88.2(9)
C8B C9B C18B O4B -38.1(10)
C10B O2B C20B C21B 165.9(5)
O2B C20B C21B C26B 69.8(10)
O2B C20B C21B C22B -114.5(4)
C26B C21B C22B C23B -1.3(10)
C20B C21B C22B C23B -177.2(7)
C21B C22B C23B C24B -3.6(16)
C22B C23B C24B C25B 4(2)
C23B C24B C25B C26B 1(3)
C22B C21B C26B C25B 5.4(19)
C20B C21B C26B C25B -178.8(12)
C24B C25B C26B C21B -5(3)
C12B C11B C27B C28B -60.2(10)
C16B C11B C27B C28B 55.3(10)
C10B C11B C27B C28B 176.3(7)
C30B O6B C29B C15B 171.4(10)
N2B C15B C29B O6B 177.5(7)
C16B C15B C29B O6B -64.4(10)
C29B O6B C30B O7B 63.2(16)
C31B O7B C30B O6B 71.0(15)
C6C C1C C2C C3C -2.1(12)
C1C C2C C3C C4C -2.6(14)
C2C C3C C4C C5C 6.3(14)
C17C N1C C5C C6C -167.5(9)
C8C N1C C5C C6C 12.4(9)
C17C N1C C5C C4C 10.4(15)
C8C N1C C5C C4C -169.7(8)
C3C C4C C5C N1C 176.9(9)
C3C C4C C5C C6C -5.3(13)
C2C C1C C6C C5C 3.1(12)
C2C C1C C6C C7C 175.1(7)
N1C C5C C6C C1C 178.6(7)
C4C C5C C6C C1C 0.5(12)
N1C C5C C6C C7C 5.2(9)
C4C C5C C6C C7C -173.0(7)
C1C C6C C7C C12C 40.1(11)
C5C C6C C7C C12C -147.1(7)
C1C C6C C7C C8C 168.4(8)
C5C C6C C7C C8C -18.7(7)
C1C C6C C7C C14C -77.5(9)
C5C C6C C7C C14C 95.3(7)
C5C N1C C8C C9C 105.4(7)
C17C N1C C8C C9C -74.7(10)
C5C N1C C8C C7C -23.9(8)
C17C N1C C8C C7C 156.0(8)
C12C C7C C8C N1C 158.0(6)
C6C C7C C8C N1C 25.0(7)
C14C C7C C8C N1C -88.9(7)
C12C C7C C8C C9C 31.2(9)
C6C C7C C8C C9C -101.9(7)
C14C C7C C8C C9C 144.3(7)
N1C C8C C9C O1C 84.9(8)
C7C C8C C9C O1C -153.2(6)
N1C C8C C9C C18C -33.0(9)
C7C C8C C9C C18C 89.0(8)
N1C C8C C9C C10C -161.2(6)
C7C C8C C9C C10C -39.3(9)
C20C O2C C10C C9C 81.1(8)
C20C O2C C10C C11C -145.8(7)
O1C C9C C10C O2C -71.0(8)
C18C C9C C10C O2C 43.9(9)
C8C C9C C10C O2C 173.9(6)
O1C C9C C10C C11C 162.1(6)
C18C C9C C10C C11C -82.9(8)
C8C C9C C10C C11C 47.1(9)
O2C C10C C11C C12C -173.3(6)
C9C C10C C11C C12C -43.6(9)
O2C C10C C11C C16C 76.1(7)
C9C C10C C11C C16C -154.2(6)
O2C C10C C11C C27C -44.9(8)
C9C C10C C11C C27C 84.8(8)
C13C N2C C12C C11C 153.3(6)
C15C N2C C12C C11C -27.4(8)
C13C N2C C12C C7C 23.0(8)
C15C N2C C12C C7C -157.8(6)
C16C C11C C12C N2C 30.1(7)
C27C C11C C12C N2C 148.8(6)
C10C C11C C12C N2C -83.1(7)
C16C C11C C12C C7C 148.0(7)
C27C C11C C12C C7C -93.3(8)
C10C C11C C12C C7C 34.8(9)
C6C C7C C12C N2C -150.3(6)
C8C C7C C12C N2C 87.9(7)
C14C C7C C12C N2C -29.4(7)
C6C C7C C12C C11C 91.7(9)
C8C C7C C12C C11C -30.1(10)
C14C C7C C12C C11C -147.4(7)
C15C N2C C13C O3C -8.3(14)
C12C N2C C13C O3C 170.7(7)
C15C N2C C13C C14C 176.0(8)
C12C N2C C13C C14C -4.9(9)
O3C C13C C14C C7C 170.0(7)
N2C C13C C14C C7C -14.4(8)
C12C C7C C14C C13C 26.7(7)
C6C C7C C14C C13C 156.8(6)
C8C C7C C14C C13C -94.8(7)
C13C N2C C15C C29C -42.5(12)
C12C N2C C15C C29C 138.4(7)
C13C N2C C15C C16C -169.2(8)
C12C N2C C15C C16C 11.7(8)
C12C C11C C16C C15C -24.1(8)
C27C C11C C16C C15C -145.6(7)
C10C C11C C16C C15C 91.3(7)
N2C C15C C16C C11C 8.5(8)
C29C C15C C16C C11C -119.1(8)
C19C O4C C18C O5C -0.1(12)
C19C O4C C18C C9C 174.6(7)
O1C C9C C18C O5C 5.8(12)
C10C C9C C18C O5C -108.1(10)
C8C C9C C18C O5C 123.7(9)
O1C C9C C18C O4C -168.7(7)
C10C C9C C18C O4C 77.5(8)
C8C C9C C18C O4C -50.8(9)
C10C O2C C20C C21C 155.3(7)
O2C C20C C21C C22C -106.1(11)
O2C C20C C21C C26C 78.1(11)
C26C C21C C22C C23C -3.4(18)
C20C C21C C22C C23C -179.1(10)
C21C C22C C23C C24C 5(2)
C22C C23C C24C C25C -6(2)
C23C C24C C25C C26C 6(2)
C22C C21C C26C C25C 3.1(18)
C20C C21C C26C C25C 179.0(10)
C24C C25C C26C C21C -4(2)
C12C C11C C27C C28C -52.5(10)
C16C C11C C27C C28C 62.1(9)
C10C C11C C27C C28C -178.7(7)
C30C O6C C29C C15C 145.6(10)
N2C C15C C29C O6C -66.9(10)
C16C C15C C29C O6C 52.8(11)
C31C O7C C30C O6C 85.2(13)
C29C O6C C30C O7C 74.9(14)
C6D C1D C2D C3D -3.8(15)
C1D C2D C3D C4D 1.7(19)
C2D C3D C4D C5D 1.9(19)
C3D C4D C5D C6D -3.2(15)
C3D C4D C5D N1D 179.2(10)
C17D N1D C5D C4D -10.1(15)
C8D N1D C5D C4D -168.9(9)
C17D N1D C5D C6D 172.1(8)
C8D N1D C5D C6D 13.3(10)
C2D C1D C6D C5D 2.5(13)
C2D C1D C6D C7D 176.0(8)
C4D C5D C6D C1D 1.0(14)
N1D C5D C6D C1D 179.0(8)
C4D C5D C6D C7D -173.6(8)
N1D C5D C6D C7D 4.4(10)
C1D C6D C7D C8D 166.6(8)
C5D C6D C7D C8D -19.2(9)
C1D C6D C7D C12D 37.4(12)
C5D C6D C7D C12D -148.5(7)
C1D C6D C7D C14D -77.1(10)
C5D C6D C7D C14D 97.0(8)
C5D N1D C8D C7D -24.7(8)
C17D N1D C8D C7D 174.9(7)
C5D N1D C8D C9D 103.8(8)
C17D N1D C8D C9D -56.6(10)
C6D C7D C8D N1D 25.3(7)
C12D C7D C8D N1D 156.4(6)
C14D C7D C8D N1D -90.9(7)
C6D C7D C8D C9D -100.8(8)
C12D C7D C8D C9D 30.3(10)
C14D C7D C8D C9D 143.0(7)
N1D C8D C9D O1D 86.3(8)
C7D C8D C9D O1D -153.6(7)
N1D C8D C9D C18D -31.6(9)
C7D C8D C9D C18D 88.5(9)
N1D C8D C9D C10D -161.1(7)
C7D C8D C9D C10D -41.0(9)
C20D O2D C10D C11D -138.6(6)
C20D O2D C10D C9D 89.5(8)
O1D C9D C10D O2D -70.0(7)
C18D C9D C10D O2D 45.2(9)
C8D C9D C10D O2D 176.2(6)
O1D C9D C10D C11D 165.8(6)
C18D C9D C10D C11D -78.9(9)
C8D C9D C10D C11D 52.0(9)
O2D C10D C11D C16D 78.0(7)
C9D C10D C11D C16D -155.7(7)
O2D C10D C11D C27D -47.1(9)
C9D C10D C11D C27D 79.2(9)
O2D C10D C11D C12D -173.4(6)
C9D C10D C11D C12D -47.1(9)
C13D N2D C12D C11D 153.3(6)
C15D N2D C12D C11D -30.7(8)
C13D N2D C12D C7D 25.5(8)
C15D N2D C12D C7D -158.5(6)
C16D C11D C12D N2D 31.9(7)
C10D C11D C12D N2D -80.9(7)
C27D C11D C12D N2D 152.7(6)
C16D C11D C12D C7D 145.8(7)
C10D C11D C12D C7D 33.0(10)
C27D C11D C12D C7D -93.4(9)
C6D C7D C12D N2D -149.5(7)
C8D C7D C12D N2D 87.8(7)
C14D C7D C12D N2D -30.2(7)
C6D C7D C12D C11D 95.6(9)
C8D C7D C12D C11D -27.0(10)
C14D C7D C12D C11D -145.0(7)
C15D N2D C13D O3D -5.0(14)
C12D N2D C13D O3D 170.1(7)
C15D N2D C13D C14D 177.5(7)
C12D N2D C13D C14D -7.4(9)
O3D C13D C14D C7D 168.6(7)
N2D C13D C14D C7D -13.9(8)
C6D C7D C14D C13D 153.4(7)
C8D C7D C14D C13D -95.1(7)
C12D C7D C14D C13D 27.4(7)
C13D N2D C15D C16D -169.7(8)
C12D N2D C15D C16D 15.0(8)
C13D N2D C15D C29D -47.6(11)
C12D N2D C15D C29D 137.1(7)
N2D C15D C16D C11D 6.9(9)
C29D C15D C16D C11D -113.5(8)
C10D C11D C16D C15D 89.2(8)
C27D C11D C16D C15D -145.3(7)
C12D C11D C16D C15D -24.1(8)
C19D O4D C18D O5D 0.5(13)
C19D O4D C18D C9D 177.3(7)
O1D C9D C18D O5D 10.9(12)
C8D C9D C18D O5D 128.8(9)
C10D C9D C18D O5D -103.3(10)
O1D C9D C18D O4D -165.8(7)
C8D C9D C18D O4D -47.9(10)
C10D C9D C18D O4D 80.0(9)
C10D O2D C20D C21D 163.8(5)
O2D C20D C21D C26D -54.1(8)
O2D C20D C21D C22D 128.0(4)
C26D C21D C22D C23D -0.2(6)
C20D C21D C22D C23D 177.9(4)
C21D C22D C23D C24D 0.4(6)
C22D C23D C24D C25D -1.4(14)
C23D C24D C25D C26D 2.1(19)
C22D C21D C26D C25D 0.9(13)
C20D C21D C26D C25D -177.1(9)
C24D C25D C26D C21D -1.8(18)
C16D C11D C27D C28D 50.4(10)
C10D C11D C27D C28D 172.6(8)
C12D C11D C27D C28D -63.8(10)
C30D O6D C29D C15D 171.2(10)
N2D C15D C29D O6D -178.8(7)
C16D C15D C29D O6D -63.0(10)
C29D O6D C30D O7D 74.9(13)
C31D O7D C30D O6D 69.4(14)
